data_1553134
loop_
_publ_author_name
'Kang, Jian'
'Zhu, Baofu'
'Liu, Jiewei'
'Wang, Bo'
'Zhang, Li'
'Su, Cheng-Yong'

_publ_section_title
;
 Chiral dirhodium catalysts derived from l-serine, l-threonine and
 l-cysteine: design, synthesis and application
;
_journal_issue 8
_journal_name_full 'Organic Chemistry Frontiers'
_journal_page_first 890
_journal_paper_doi 10.1039/C5QO00110B
_journal_volume 2
_journal_year 2015
_chemical_absolute_configuration ad
_chemical_formula_moiety 'C11 H13 N O7 S2'
_chemical_formula_sum 'C11 H13 N O7 S2'
_chemical_formula_weight 335.34
_space_group_crystal_system orthorhombic
_space_group_IT_number 19
_space_group_name_Hall 'P 2ac 2ab'
_space_group_name_H-M_alt 'P 21 21 21'
_atom_sites_solution_hydrogens geom
_atom_sites_solution_primary direct
_atom_sites_solution_secondary difmap
_audit_creation_date 2014-07-14
_audit_creation_method
;
Olex2 1.2
(compiled 2014.06.27 svn.r2953 for OlexSys, GUI svn.r4855)
;
_audit_update_record
;
2014-12-08 deposited with the CCDC.
2015-05-06 downloaded from the CCDC.
;
_cell_angle_alpha 90.00
_cell_angle_beta 90.00
_cell_angle_gamma 90.00
_cell_formula_units_Z 4
_cell_length_a 7.82043(19)
_cell_length_b 10.2265(3)
_cell_length_c 17.4910(4)
_cell_measurement_reflns_used 4007
_cell_measurement_temperature 299.0(4)
_cell_measurement_theta_max 62.2370
_cell_measurement_theta_min 4.9890
_cell_volume 1398.85(6)
_computing_cell_refinement
;
CrysAlisPro, Agilent Technologies,
Version 1.171.36.32 (release 02-08-2013 CrysAlis171 .NET)
(compiled Aug  2 2013,16:46:58)
;
_computing_data_collection
;
CrysAlisPro, Agilent Technologies,
Version 1.171.36.32 (release 02-08-2013 CrysAlis171 .NET)
(compiled Aug  2 2013,16:46:58)
;
_computing_data_reduction
;
CrysAlisPro, Agilent Technologies,
Version 1.171.36.32 (release 02-08-2013 CrysAlis171 .NET)
(compiled Aug  2 2013,16:46:58)
;
_computing_molecular_graphics 'Olex2 (Dolomanov et al., 2009)'
_computing_publication_material 'Olex2 (Dolomanov et al., 2009)'
_computing_structure_refinement 'XL (Sheldrick, 2008)'
_computing_structure_solution 'XS (Sheldrick, 2008)'
_diffrn_ambient_temperature 299.0(4)
_diffrn_detector_area_resol_mean 8.0428
_diffrn_measured_fraction_theta_full 0.989
_diffrn_measured_fraction_theta_max 0.989
_diffrn_measurement_details
;
#__ type_ start__ end____ width___ exp.time_
  1 omega -106.00  -72.00   1.0000    1.0000
omega____ theta____ kappa____ phi______ frames
    -      -34.2729 -179.0000   60.0000 34

#__ type_ start__ end____ width___ exp.time_
  2 omega   43.00   99.00   1.0000    1.0000
omega____ theta____ kappa____ phi______ frames
    -       34.2729   57.0000 -180.0000 56

#__ type_ start__ end____ width___ exp.time_
  3 omega  -36.00   60.00   1.0000    1.0000
omega____ theta____ kappa____ phi______ frames
    -       34.2729  -37.0000    0.0000 96

#__ type_ start__ end____ width___ exp.time_
  4 omega   35.00   81.00   1.0000    1.6400
omega____ theta____ kappa____ phi______ frames
    -       90.3500  179.0000  -90.0000 46

#__ type_ start__ end____ width___ exp.time_
  5 omega   79.00  133.00   1.0000    1.6400
omega____ theta____ kappa____ phi______ frames
    -       90.3500  111.0000    0.0000 54

#__ type_ start__ end____ width___ exp.time_
  6 omega   20.00   66.00   1.0000    1.6400
omega____ theta____ kappa____ phi______ frames
    -       90.3500  -30.0000 -150.0000 46

#__ type_ start__ end____ width___ exp.time_
  7 omega  115.00  162.00   1.0000    1.6400
omega____ theta____ kappa____ phi______ frames
    -       90.3500   30.0000   60.0000 47

#__ type_ start__ end____ width___ exp.time_
  8 omega   32.00   69.00   1.0000    1.6400
omega____ theta____ kappa____ phi______ frames
    -       90.3500  -30.0000  -90.0000 37

#__ type_ start__ end____ width___ exp.time_
  9 omega   46.00   73.00   1.0000    1.6400
omega____ theta____ kappa____ phi______ frames
    -       90.3500  -45.0000 -180.0000 27

#__ type_ start__ end____ width___ exp.time_
 10 omega   19.00   70.00   1.0000    1.6400
omega____ theta____ kappa____ phi______ frames
    -       90.3500 -111.0000 -120.0000 51

#__ type_ start__ end____ width___ exp.time_
 11 omega  108.00  134.00   1.0000    1.6400
omega____ theta____ kappa____ phi______ frames
    -       90.3500   77.0000    0.0000 26

#__ type_ start__ end____ width___ exp.time_
 12 omega   30.00   60.00   1.0000    1.6400
omega____ theta____ kappa____ phi______ frames
    -       90.3500  -30.0000   30.0000 30

#__ type_ start__ end____ width___ exp.time_
 13 omega   97.00  123.00   1.0000    1.6400
omega____ theta____ kappa____ phi______ frames
    -       90.3500  111.0000  -60.0000 26

#__ type_ start__ end____ width___ exp.time_
 14 omega   56.00   96.00   1.0000    1.6400
omega____ theta____ kappa____ phi______ frames
    -       90.3500  179.0000   30.0000 40

#__ type_ start__ end____ width___ exp.time_
 15 omega  101.00  127.00   1.0000    1.6400
omega____ theta____ kappa____ phi______ frames
    -       90.3500  179.0000   30.0000 26

#__ type_ start__ end____ width___ exp.time_
 16 omega   82.00  109.00   1.0000    1.6400
omega____ theta____ kappa____ phi______ frames
    -       90.3500  179.0000  -90.0000 27

#__ type_ start__ end____ width___ exp.time_
 17 omega   42.00   76.00   1.0000    1.6400
omega____ theta____ kappa____ phi______ frames
    -       90.3500  -45.0000  120.0000 34

#__ type_ start__ end____ width___ exp.time_
 18 omega   83.00  158.00   1.0000    1.6400
omega____ theta____ kappa____ phi______ frames
    -       90.3500   61.0000  120.0000 75

#__ type_ start__ end____ width___ exp.time_
 19 omega -110.00  -56.00   1.0000    1.0000
omega____ theta____ kappa____ phi______ frames
    -      -34.2729 -179.0000 -150.0000 54

#__ type_ start__ end____ width___ exp.time_
 20 omega    4.00  104.00   1.0000    1.0000
omega____ theta____ kappa____ phi______ frames
    -       34.2729   77.0000  -90.0000 100

#__ type_ start__ end____ width___ exp.time_
 21 omega   14.00  103.00   1.0000    1.0000
omega____ theta____ kappa____ phi______ frames
    -       34.2729   57.0000  120.0000 89

#__ type_ start__ end____ width___ exp.time_
 22 omega    4.00  104.00   1.0000    1.0000
omega____ theta____ kappa____ phi______ frames
    -       34.2729   77.0000    0.0000 100
;
_diffrn_measurement_device_type 'Xcalibur, Sapphire3, Gemini ultra'
_diffrn_measurement_method '\w scans'
_diffrn_orient_matrix_UB_11 0.0170035000
_diffrn_orient_matrix_UB_12 0.1288467000
_diffrn_orient_matrix_UB_13 -0.0449786000
_diffrn_orient_matrix_UB_21 -0.1817305000
_diffrn_orient_matrix_UB_22 -0.0188372000
_diffrn_orient_matrix_UB_23 -0.0321398000
_diffrn_orient_matrix_UB_31 -0.0740610000
_diffrn_orient_matrix_UB_32 0.0757459000
_diffrn_orient_matrix_UB_33 0.0685759000
_diffrn_radiation_monochromator mirror
_diffrn_radiation_type CuK\a
_diffrn_radiation_wavelength 1.54184
_diffrn_reflns_av_R_equivalents 0.0298
_diffrn_reflns_av_unetI/netI 0.0310
_diffrn_reflns_limit_h_max 8
_diffrn_reflns_limit_h_min -9
_diffrn_reflns_limit_k_max 11
_diffrn_reflns_limit_k_min -11
_diffrn_reflns_limit_l_max 20
_diffrn_reflns_limit_l_min -12
_diffrn_reflns_number 6590
_diffrn_reflns_theta_full 62.51
_diffrn_reflns_theta_max 62.51
_diffrn_reflns_theta_min 5.01
_diffrn_source 'Enhance Ultra (Cu) X-ray Source'
_exptl_absorpt_coefficient_mu 3.785
_exptl_absorpt_correction_T_max 1.00000
_exptl_absorpt_correction_T_min 0.71612
_exptl_absorpt_correction_type multi-scan
_exptl_absorpt_process_details
;
CrysAlisPro, Agilent Technologies,
Version 1.171.36.32 (release 02-08-2013 CrysAlis171 .NET)
(compiled Aug  2 2013,16:46:58)
Empirical absorption correction using spherical harmonics,
 implemented in SCALE3 ABSPACK scaling algorithm.
;
_exptl_crystal_density_diffrn 1.592
_exptl_crystal_density_method 'not measured'
_exptl_crystal_F_000 696
_refine_diff_density_max 0.647
_refine_diff_density_min -0.228
_refine_diff_density_rms 0.044
_refine_ls_abs_structure_details 'Flack H D (1983), Acta Cryst. A39, 876-881'
_refine_ls_abs_structure_Flack 0.01(2)
_refine_ls_extinction_method none
_refine_ls_goodness_of_fit_ref 0.945
_refine_ls_hydrogen_treatment constr
_refine_ls_matrix_type full
_refine_ls_number_parameters 192
_refine_ls_number_reflns 2188
_refine_ls_number_restraints 0
_refine_ls_restrained_S_all 0.945
_refine_ls_R_factor_all 0.0375
_refine_ls_R_factor_gt 0.0355
_refine_ls_shift/su_max 0.001
_refine_ls_shift/su_mean 0.000
_refine_ls_structure_factor_coef Fsqd
_refine_ls_weighting_details 'calc w=1/[\s^2^(Fo^2^)+(0.1000P)^2^+0.0000P] where P=(Fo^2^+2Fc^2^)/3'
_refine_ls_weighting_scheme calc
_refine_ls_wR_factor_gt 0.1101
_refine_ls_wR_factor_ref 0.1128
_reflns_number_gt 2081
_reflns_number_total 2188
_reflns_threshold_expression >2sigma(I)
_cod_data_source_file c5qo00110b2.cif
_cod_data_source_block 3
_cod_original_cell_volume 1398.86(6)
_cod_database_code 1553134
_chemical_oxdiff_formula 'C11 H10 N O'
_reflns_odcompleteness_completeness 98.83
_reflns_odcompleteness_iscentric 1
_reflns_odcompleteness_theta 61.08
_olex2_refinement_description
;
1. Fixed Uiso
 At 1.2 times of:
  All C(H) groups, All C(H,H) groups
 At 1.5 times of:
  All C(H,H,H) groups, All O(H) groups
2.a Ternary CH refined with riding coordinates:
 C10(H10)
2.b Secondary CH2 refined with riding coordinates:
 C8(H8a,H8b), C9(H9a,H9b)
2.c Aromatic/amide H refined with riding coordinates:
 C4(H4), C3(H3), C6(H6a), C7(H7)
2.d Idealised Me refined as rotating group:
 C1(H1a,H1b,H1c)
2.e Idealised tetrahedral OH refined as rotating group:
 O6(H6)
;
_olex2_submission_special_instructions 'No special instructions were received'

loop_
_space_group_symop_id
_space_group_symop_operation_xyz
1 'x, y, z'
2 '-x+1/2, -y, z+1/2'
3 'x+1/2, -y+1/2, -z'
4 '-x, y+1/2, -z+1/2'

loop_
_atom_site_label
_atom_site_type_symbol
_atom_site_fract_x
_atom_site_fract_y
_atom_site_fract_z
_atom_site_U_iso_or_equiv
_atom_site_adp_type
_atom_site_occupancy
_atom_site_calc_flag
_atom_site_refinement_flags_posn
S1 S -0.14899(10) -0.14127(7) -0.88715(4) 0.0450(2) Uani 1 d .
S2 S -0.32929(10) 0.10090(7) -0.73271(5) 0.0476(2) Uani 1 d .
O7 O 0.2128(3) -0.0432(2) -0.76608(16) 0.0593(7) Uani 1 d .
O2 O -0.2119(3) -0.2673(2) -0.86583(15) 0.0572(6) Uani 1 d .
O6 O 0.2320(3) 0.1454(2) -0.82963(15) 0.0540(6) Uani 1 d .
H6 H 0.3329 0.1417 -0.8171 0.081 Uiso 1 calc GR
N1 N -0.1370(3) -0.0596(2) -0.80564(13) 0.0406(6) Uani 1 d .
C11 C 0.1478(4) 0.0462(3) -0.79850(16) 0.0408(6) Uani 1 d .
C10 C -0.0453(4) 0.0675(3) -0.80744(18) 0.0419(7) Uani 1 d .
H10 H -0.0687 0.1124 -0.8558 0.050 Uiso 1 calc R
O1 O -0.6464(4) 0.1377(2) -1.07817(15) 0.0651(7) Uani 1 d .
C4 C -0.4687(4) -0.1059(3) -0.94460(17) 0.0479(8) Uani 1 d .
H4 H -0.5015 -0.1767 -0.9146 0.058 Uiso 1 calc R
C1 C -0.8182(5) 0.0924(4) -1.0838(3) 0.0699(11) Uani 1 d .
H1A H -0.8790 0.1444 -1.1206 0.105 Uiso 1 calc GR
H1B H -0.8729 0.0996 -1.0349 0.105 Uiso 1 calc GR
H1C H -0.8185 0.0026 -1.0999 0.105 Uiso 1 calc GR
O3 O 0.0142(3) -0.1244(3) -0.92089(15) 0.0626(7) Uani 1 d .
O4 O -0.4240(3) 0.1536(2) -0.79610(16) 0.0635(7) Uani 1 d .
O5 O -0.3959(4) 0.1177(3) -0.65788(16) 0.0753(8) Uani 1 d .
C3 C -0.5889(5) -0.0414(3) -0.98945(18) 0.0497(8) Uani 1 d .
H3 H -0.7018 -0.0700 -0.9902 0.060 Uiso 1 calc R
C2 C -0.5405(4) 0.0651(3) -1.03291(17) 0.0479(8) Uani 1 d .
C6 C -0.2528(5) 0.0433(4) -0.98854(18) 0.0541(8) Uani 1 d .
H6A H -0.1399 0.0719 -0.9877 0.065 Uiso 1 calc R
C7 C -0.3703(5) 0.1076(4) -1.03283(19) 0.0573(9) Uani 1 d .
H7 H -0.3373 0.1787 -1.0625 0.069 Uiso 1 calc R
C8 C -0.2803(4) -0.0665(3) -0.75346(18) 0.0469(7) Uani 1 d .
H8A H -0.2494 -0.1134 -0.7073 0.056 Uiso 1 calc R
H8B H -0.3770 -0.1099 -0.7772 0.056 Uiso 1 calc R
C5 C -0.3006(4) -0.0646(3) -0.94462(16) 0.0460(7) Uani 1 d .
C9 C -0.1118(4) 0.1486(3) -0.7412(2) 0.0503(8) Uani 1 d .
H9A H -0.1025 0.2413 -0.7522 0.060 Uiso 1 calc R
H9B H -0.0492 0.1295 -0.6947 0.060 Uiso 1 calc R

loop_
_atom_site_aniso_label
_atom_site_aniso_U_11
_atom_site_aniso_U_22
_atom_site_aniso_U_33
_atom_site_aniso_U_23
_atom_site_aniso_U_13
_atom_site_aniso_U_12
S1 0.0367(4) 0.0415(4) 0.0568(4) -0.0093(3) -0.0055(3) 0.0002(3)
S2 0.0338(4) 0.0395(4) 0.0696(5) -0.0039(3) 0.0003(4) 0.0008(3)
O7 0.0422(13) 0.0441(13) 0.0917(16) 0.0125(13) -0.0158(12) -0.0010(10)
O2 0.0563(15) 0.0358(11) 0.0795(14) -0.0085(10) -0.0167(12) -0.0014(11)
O6 0.0341(11) 0.0447(12) 0.0832(14) 0.0109(12) -0.0038(11) -0.0027(10)
N1 0.0340(14) 0.0323(12) 0.0555(13) -0.0031(10) -0.0034(11) -0.0079(10)
C11 0.0321(16) 0.0310(14) 0.0594(15) -0.0014(12) -0.0053(14) 0.0003(13)
C10 0.0323(16) 0.0310(15) 0.0623(17) 0.0000(13) -0.0089(13) -0.0035(13)
O1 0.0623(17) 0.0680(15) 0.0650(12) 0.0178(12) -0.0107(13) -0.0027(14)
C4 0.0448(18) 0.0442(18) 0.0548(17) 0.0035(14) -0.0072(14) -0.0124(15)
C1 0.047(2) 0.080(3) 0.082(2) 0.021(2) -0.0143(19) -0.002(2)
O3 0.0423(13) 0.0720(17) 0.0736(14) -0.0152(13) 0.0057(12) 0.0029(13)
O4 0.0344(12) 0.0546(14) 0.1015(19) 0.0198(14) -0.0043(12) -0.0031(11)
O5 0.0696(17) 0.0747(18) 0.0816(17) -0.0216(15) 0.0199(14) 0.0032(15)
C3 0.0428(18) 0.0500(18) 0.0563(17) -0.0013(15) -0.0085(14) -0.0082(15)
C2 0.0457(19) 0.055(2) 0.0435(14) -0.0008(14) -0.0011(13) 0.0010(16)
C6 0.0397(18) 0.068(2) 0.0550(17) 0.0050(16) 0.0031(15) -0.0107(18)
C7 0.058(2) 0.064(2) 0.0505(15) 0.0153(15) 0.0006(16) -0.0122(19)
C8 0.0500(18) 0.0338(15) 0.0567(15) 0.0046(13) 0.0056(13) -0.0053(14)
C5 0.0459(18) 0.0491(18) 0.0428(14) -0.0037(13) -0.0022(12) -0.0051(15)
C9 0.0332(16) 0.0369(15) 0.081(2) -0.0123(15) -0.0068(15) 0.0004(13)

loop_
_atom_type_symbol
_atom_type_description
_atom_type_scat_dispersion_real
_atom_type_scat_dispersion_imag
_atom_type_scat_source
C C 0.0181 0.0091 'International Tables Vol C Tables 4.2.6.8 and 6.1.1.4'
H H 0.0000 0.0000 'International Tables Vol C Tables 4.2.6.8 and 6.1.1.4'
N N 0.0311 0.0180 'International Tables Vol C Tables 4.2.6.8 and 6.1.1.4'
O O 0.0492 0.0322 'International Tables Vol C Tables 4.2.6.8 and 6.1.1.4'
S S 0.3331 0.5567 'International Tables Vol C Tables 4.2.6.8 and 6.1.1.4'

loop_
_geom_angle_atom_site_label_1
_geom_angle_atom_site_label_2
_geom_angle_atom_site_label_3
_geom_angle
O2 S1 N1 104.46(14)
O2 S1 C5 108.81(16)
N1 S1 C5 107.98(14)
O3 S1 O2 121.93(17)
O3 S1 N1 104.26(14)
O3 S1 C5 108.55(16)
O4 S2 C8 108.20(16)
O4 S2 C9 108.97(16)
O5 S2 O4 118.48(18)
O5 S2 C8 112.38(17)
O5 S2 C9 113.32(18)
C9 S2 C8 92.33(15)
C10 N1 S1 116.8(2)
C8 N1 S1 118.3(2)
C8 N1 C10 115.5(2)
O7 C11 O6 124.9(3)
O7 C11 C10 125.3(3)
O6 C11 C10 109.8(2)
N1 C10 C11 110.4(2)
N1 C10 C9 107.3(3)
C9 C10 C11 109.7(2)
C2 O1 C1 115.8(3)
C5 C4 C3 119.9(3)
C2 C3 C4 119.9(3)
O1 C2 C3 125.6(3)
O1 C2 C7 114.1(3)
C3 C2 C7 120.3(3)
C7 C6 C5 120.8(3)
C6 C7 C2 119.3(3)
N1 C8 S2 104.3(2)
C4 C5 S1 120.7(3)
C4 C5 C6 119.8(3)
C6 C5 S1 119.5(3)
C10 C9 S2 104.0(2)

loop_
_geom_bond_atom_site_label_1
_geom_bond_atom_site_label_2
_geom_bond_distance
S1 O2 1.429(2)
S1 N1 1.655(2)
S1 O3 1.417(3)
S1 C5 1.741(3)
S2 O4 1.438(3)
S2 O5 1.419(3)
S2 C8 1.792(3)
S2 C9 1.776(3)
O7 C11 1.190(4)
O6 C11 1.326(4)
N1 C10 1.484(4)
N1 C8 1.447(4)
C11 C10 1.534(4)
C10 C9 1.517(4)
O1 C1 1.425(5)
O1 C2 1.365(4)
C4 C3 1.390(5)
C4 C5 1.381(5)
C3 C2 1.382(5)
C2 C7 1.400(5)
C6 C7 1.370(5)
C6 C5 1.395(5)
